data_4301204
loop_
_publ_author_name
'Miloslav Pol\'a\<sek'
'Miroslava \<Sedinov\'a'
'Jan Kotek'
'Luce Vander Elst'
'Robert N. Muller'
'Petr Hermann'
'Ivan Luke\<s'

_publ_section_title
;
Pyridine-N-oxide Analogues of DOTA and Their Gadolinium(III) Complexes
Endowed with a Fast Water Exchange on the Square-Antiprismatic Isomer
;
_journal_name_full 'Inorganic Chemistry'
_journal_page_first 455
_journal_page_last 465
_journal_paper_doi 10.1021/ic801596v
_journal_volume 48
_journal_year 2009
_chemical_compound_source 'synthesized by the authors'
_chemical_formula_moiety 'C40 H68 N10 Na O16, 3(Br), 20.5(H2 O)'
_chemical_formula_sum 'C40 H109 Br3 N10 Na O36.5'
_chemical_formula_weight 1577.10
_chemical_name_systematic
; 
 ? 
;
_space_group_IT_number 5
_symmetry_cell_setting monoclinic
_symmetry_space_group_name_Hall 'C 2y'
_symmetry_space_group_name_H-M 'C 1 2 1'
_atom_sites_solution_hydrogens difmap
_atom_sites_solution_primary direct
_atom_sites_solution_secondary difmap
_audit_creation_method SHELXL-97
_cell_angle_alpha 90.00
_cell_angle_beta 129.9966(10)
_cell_angle_gamma 90.00
_cell_formula_units_Z 2
_cell_length_a 19.5706(4)
_cell_length_b 16.6197(4)
_cell_length_c 12.7137(3)
_cell_measurement_reflns_used 2538
_cell_measurement_temperature 150(1)
_cell_measurement_theta_max 26.02
_cell_measurement_theta_min 2.91
_cell_volume 3167.92(13)
_computing_cell_refinement 'COLLECT and DENZO'
_computing_data_collection 'COLLECT (Hooft, 1998) and DENZO (Otwinowski & Minor, 1997)'
_computing_data_reduction 'COLLECT and DENZO'
_computing_structure_refinement 'SHELXL-97 (Sheldrick, 1997)'
_computing_structure_solution 'SIR92 (Altomare et al., 1994)'
_diffrn_ambient_temperature 150(1)
_diffrn_detector_area_resol_mean 9.091
_diffrn_measured_fraction_theta_full 0.999
_diffrn_measured_fraction_theta_max 0.999
_diffrn_measurement_device_type 'Nonius KappaCCD area detector'
_diffrn_measurement_method '\f and \w scans to fill the Ewald sphere'
_diffrn_radiation_monochromator graphite
_diffrn_radiation_source 'fine-focus sealed tube'
_diffrn_radiation_type MoK\a
_diffrn_radiation_wavelength 0.71073
_diffrn_reflns_av_R_equivalents 0.0000
_diffrn_reflns_av_sigmaI/netI 0.0290
_diffrn_reflns_limit_h_max 25
_diffrn_reflns_limit_h_min -25
_diffrn_reflns_limit_k_max 21
_diffrn_reflns_limit_k_min -21
_diffrn_reflns_limit_l_max 16
_diffrn_reflns_limit_l_min -16
_diffrn_reflns_number 7199
_diffrn_reflns_theta_full 27.49
_diffrn_reflns_theta_max 27.49
_diffrn_reflns_theta_min 2.02
_diffrn_standards_number 0
_exptl_absorpt_coefficient_mu 2.022
_exptl_absorpt_correction_type none
_exptl_crystal_colour colourless
_exptl_crystal_density_diffrn 1.653
_exptl_crystal_density_method 'not measured'
_exptl_crystal_description plate
_exptl_crystal_F_000 1654
_exptl_crystal_size_max 0.40
_exptl_crystal_size_mid 0.35
_exptl_crystal_size_min 0.20
_refine_diff_density_max 1.670
_refine_diff_density_min -0.535
_refine_diff_density_rms 0.090
_refine_ls_abs_structure_details 'Flack H D (1983), Acta Cryst. A39, 876-881'
_refine_ls_abs_structure_Flack 0.075(9)
_refine_ls_extinction_method none
_refine_ls_goodness_of_fit_ref 1.037
_refine_ls_hydrogen_treatment constr
_refine_ls_matrix_type full
_refine_ls_number_parameters 317
_refine_ls_number_reflns 7199
_refine_ls_number_restraints 1
_refine_ls_restrained_S_all 1.037
_refine_ls_R_factor_all 0.0547
_refine_ls_R_factor_gt 0.0489
_refine_ls_shift/su_max 0.000
_refine_ls_shift/su_mean 0.000
_refine_ls_structure_factor_coef Fsqd
_refine_ls_weighting_details 'calc w=1/[\s^2^(Fo^2^)+(0.0907P)^2^+5.0615P] where P=(Fo^2^+2Fc^2^)/3'
_refine_ls_weighting_scheme calc
_refine_ls_wR_factor_gt 0.1357
_refine_ls_wR_factor_ref 0.1398
_reflns_number_gt 6505
_reflns_number_total 7199
_reflns_threshold_expression >2sigma(I)
_cod_data_source_file ic801596v_si_002_3.cif
_cod_data_source_block l4x8-sq
_cod_original_cell_volume 3167.92(12)
_cod_original_sg_symbol_H-M 'C 2'
_cod_original_formula_sum 'C20 H54.50 Br1.50 N5 Na0.50 O18.25'
_cod_database_code 4301204

loop_
_symmetry_equiv_pos_as_xyz
'x, y, z'
'-x, y, -z'
'x+1/2, y+1/2, z'
'-x+1/2, y+1/2, -z'

loop_
_atom_site_label
_atom_site_type_symbol
_atom_site_fract_x
_atom_site_fract_y
_atom_site_fract_z
_atom_site_U_iso_or_equiv
_atom_site_adp_type
_atom_site_occupancy
_atom_site_symmetry_multiplicity
_atom_site_calc_flag
_atom_site_refinement_flags
_atom_site_disorder_assembly
_atom_site_disorder_group
Br1 Br 0.89783(3) 0.91545(3) 0.09947(4) 0.04545(14) Uani 1 1 d . . .
Br2 Br 1.0000 0.65817(3) 0.5000 0.04718(19) Uani 1 2 d S . .
Na1 Na 0.5000 0.90971(16) 0.0000 0.0423(5) Uani 1 2 d S . .
O1C O 0.5259(4) 1.0064(4) -0.1025(6) 0.108(2) Uani 1 1 d . . .
H11C H 0.5783 1.0311 -0.0698 0.129 Uiso 1 1 d R . .
H12C H 0.4983 1.0593 -0.1262 0.129 Uiso 1 1 d R . .
N1 N 0.7995(2) 0.77005(18) 0.5587(3) 0.0238(6) Uani 1 1 d . . .
H11 H 0.7568 0.7889 0.4719 0.029 Uiso 1 1 calc R . .
C2 C 0.8749(3) 0.8292(2) 0.6343(4) 0.0301(8) Uani 1 1 d . . .
H21 H 0.9264 0.8051 0.7190 0.036 Uiso 1 1 calc R . .
H22 H 0.8577 0.8762 0.6578 0.036 Uiso 1 1 calc R . .
C3 C 0.8995(3) 0.8547(2) 0.5479(4) 0.0291(8) Uani 1 1 d . . .
H31 H 0.9411 0.8994 0.5922 0.035 Uiso 1 1 calc R . .
H32 H 0.9290 0.8104 0.5415 0.035 Uiso 1 1 calc R . .
N4 N 0.8203(2) 0.87892(18) 0.4088(3) 0.0250(6) Uani 1 1 d . . .
C5 C 0.8397(3) 0.8809(2) 0.3143(4) 0.0275(7) Uani 1 1 d . . .
H51 H 0.9010 0.8977 0.3644 0.033 Uiso 1 1 calc R . .
H52 H 0.8013 0.9203 0.2428 0.033 Uiso 1 1 calc R . .
C6 C 0.8254(2) 0.7996(2) 0.2491(4) 0.0273(7) Uani 1 1 d . . .
H61 H 0.8541 0.7585 0.3198 0.033 Uiso 1 1 calc R . .
H62 H 0.8533 0.7994 0.2079 0.033 Uiso 1 1 calc R . .
N7 N 0.7264(2) 0.77918(18) 0.1392(3) 0.0239(6) Uani 1 1 d . . .
H71 H 0.6967 0.7979 0.1673 0.029 Uiso 1 1 calc R . .
C8 C 0.7110(3) 0.6902(2) 0.1156(4) 0.0281(7) Uani 1 1 d . . .
H81 H 0.7434 0.6703 0.0869 0.034 Uiso 1 1 calc R . .
H82 H 0.6480 0.6810 0.0406 0.034 Uiso 1 1 calc R . .
C9 C 0.7386(2) 0.6421(2) 0.2375(4) 0.0276(7) Uani 1 1 d . . .
H91 H 0.7192 0.5869 0.2089 0.033 Uiso 1 1 calc R . .
H92 H 0.8032 0.6418 0.3058 0.033 Uiso 1 1 calc R . .
N10 N 0.7024(2) 0.67257(17) 0.3008(3) 0.0246(6) Uani 1 1 d . . .
C11 C 0.7504(3) 0.6368(2) 0.4391(4) 0.0287(8) Uani 1 1 d . . .
H111 H 0.7709 0.5833 0.4408 0.034 Uiso 1 1 calc R . .
H112 H 0.7098 0.6319 0.4579 0.034 Uiso 1 1 calc R . .
C12 C 0.8291(3) 0.6877(2) 0.5487(4) 0.0293(7) Uani 1 1 d . . .
H121 H 0.8686 0.6944 0.5279 0.035 Uiso 1 1 calc R . .
H122 H 0.8621 0.6604 0.6365 0.035 Uiso 1 1 calc R . .
C20 C 0.7581(3) 0.7612(2) 0.6264(4) 0.0323(8) Uani 1 1 d . . .
H201 H 0.7138 0.7187 0.5800 0.039 Uiso 1 1 calc R . .
H202 H 0.8042 0.7446 0.7209 0.039 Uiso 1 1 calc R . .
C21 C 0.7153(2) 0.8351(2) 0.6250(4) 0.0266(7) Uani 1 1 d . . .
N22 N 0.6437(2) 0.8659(2) 0.5015(3) 0.0313(7) Uani 1 1 d . . .
O22N O 0.6193(2) 0.8305(2) 0.3879(3) 0.0428(7) Uani 1 1 d . . .
C23 C 0.6001(3) 0.9315(2) 0.4950(4) 0.0336(8) Uani 1 1 d . . .
H231 H 0.5544 0.9541 0.4102 0.040 Uiso 1 1 calc R . .
C24 C 0.6228(3) 0.9648(2) 0.6121(5) 0.0349(9) Uani 1 1 d . . .
H241 H 0.5896 1.0077 0.6056 0.042 Uiso 1 1 calc R . .
C25 C 0.6934(3) 0.9361(3) 0.7384(5) 0.0365(9) Uani 1 1 d . . .
H251 H 0.7094 0.9594 0.8179 0.044 Uiso 1 1 calc R . .
C26 C 0.7413(3) 0.8707(3) 0.7452(4) 0.0344(8) Uani 1 1 d . . .
H261 H 0.7907 0.8511 0.8302 0.041 Uiso 1 1 calc R . .
C30 C 0.7835(3) 0.9550(2) 0.4094(4) 0.0297(8) Uani 1 1 d . . .
H301 H 0.8150 0.9992 0.4076 0.036 Uiso 1 1 calc R . .
H302 H 0.7921 0.9592 0.4934 0.036 Uiso 1 1 calc R . .
C31 C 0.6846(3) 0.9615(3) 0.2868(4) 0.0338(8) Uani 1 1 d . . .
O311 O 0.64639(18) 0.9144(2) 0.1912(3) 0.0388(6) Uani 1 1 d . . .
O312 O 0.6450(2) 1.0206(2) 0.2954(4) 0.0534(9) Uani 1 1 d . . .
H312 H 0.5887 1.0288 0.2317 0.064 Uiso 1 1 d R . .
C40 C 0.6893(3) 0.8202(3) 0.0060(4) 0.0313(8) Uani 1 1 d . . .
H401 H 0.7116 0.7942 -0.0350 0.038 Uiso 1 1 calc R . .
H402 H 0.7077 0.8762 0.0229 0.038 Uiso 1 1 calc R . .
C41 C 0.5888(2) 0.8146(3) -0.0896(4) 0.0312(8) Uani 1 1 d . . .
O411 O 0.54696(18) 0.80228(17) -0.0540(3) 0.0306(6) Uani 1 1 d . . .
O412 O 0.5540(2) 0.8258(3) -0.2183(3) 0.0595(11) Uani 1 1 d . . .
C50 C 0.6055(2) 0.6637(2) 0.2147(4) 0.0267(7) Uani 1 1 d . . .
H501 H 0.5780 0.6877 0.1259 0.032 Uiso 1 1 calc R . .
H502 H 0.5862 0.6946 0.2562 0.032 Uiso 1 1 calc R . .
C51 C 0.5702(3) 0.5785(2) 0.1912(4) 0.0297(8) Uani 1 1 d . . .
O511 O 0.4821(2) 0.5779(2) 0.1057(4) 0.0442(8) Uani 1 1 d . . .
H511 H 0.9611 1.0281 0.1122 0.053 Uiso 1 1 d R . .
O512 O 0.6170(2) 0.51864(17) 0.2466(3) 0.0378(7) Uani 1 1 d . . .

loop_
_atom_site_aniso_label
_atom_site_aniso_U_11
_atom_site_aniso_U_22
_atom_site_aniso_U_33
_atom_site_aniso_U_23
_atom_site_aniso_U_13
_atom_site_aniso_U_12
Br1 0.0334(2) 0.0622(3) 0.02967(19) 0.00165(19) 0.01520(17) -0.0181(2)
Br2 0.0174(3) 0.0300(3) 0.0684(4) 0.000 0.0158(3) 0.000
Na1 0.0190(10) 0.0407(12) 0.0507(13) 0.000 0.0148(10) 0.000
O1C 0.055(3) 0.141(6) 0.076(4) 0.023(3) 0.019(3) -0.044(3)
N1 0.0180(14) 0.0255(14) 0.0181(13) 0.0034(11) 0.0071(12) 0.0034(11)
C2 0.0264(18) 0.0324(18) 0.0222(16) -0.0028(14) 0.0115(15) -0.0056(15)
C3 0.0194(17) 0.0315(19) 0.0247(17) 0.0015(14) 0.0088(15) -0.0028(14)
N4 0.0243(15) 0.0232(14) 0.0241(14) 0.0016(11) 0.0141(13) 0.0030(12)
C5 0.0200(17) 0.0324(18) 0.0273(17) 0.0017(14) 0.0139(15) -0.0041(14)
C6 0.0166(16) 0.0362(19) 0.0238(17) 0.0018(14) 0.0106(14) -0.0012(14)
N7 0.0232(15) 0.0277(15) 0.0220(14) 0.0038(11) 0.0151(13) 0.0028(11)
C8 0.0271(18) 0.0344(18) 0.0274(18) -0.0034(14) 0.0196(16) -0.0036(15)
C9 0.0175(16) 0.0240(18) 0.0346(19) 0.0009(13) 0.0136(15) 0.0007(12)
N10 0.0216(14) 0.0213(15) 0.0258(15) 0.0028(11) 0.0129(13) 0.0017(11)
C11 0.0268(18) 0.0266(17) 0.0251(17) 0.0063(13) 0.0132(15) 0.0020(14)
C12 0.0237(17) 0.0253(16) 0.0284(18) 0.0060(14) 0.0121(15) 0.0069(14)
C20 0.033(2) 0.0325(19) 0.0298(18) 0.0005(15) 0.0194(17) -0.0043(16)
C21 0.0183(16) 0.0292(17) 0.0236(16) -0.0010(14) 0.0094(14) -0.0063(14)
N22 0.0241(16) 0.0402(18) 0.0282(16) -0.0007(13) 0.0162(14) -0.0006(13)
O22N 0.0279(15) 0.069(2) 0.0239(14) -0.0023(13) 0.0129(12) 0.0095(15)
C23 0.0213(17) 0.038(2) 0.0322(18) 0.0050(16) 0.0127(16) 0.0025(15)
C24 0.030(2) 0.0295(19) 0.045(2) 0.0001(16) 0.024(2) -0.0024(15)
C25 0.031(2) 0.037(2) 0.034(2) -0.0089(16) 0.0171(18) -0.0052(17)
C26 0.032(2) 0.0348(19) 0.0303(19) -0.0022(16) 0.0169(17) -0.0022(16)
C30 0.033(2) 0.0196(16) 0.0313(19) -0.0025(14) 0.0185(18) 0.0008(14)
C31 0.031(2) 0.039(2) 0.032(2) 0.0002(16) 0.0201(18) 0.0074(16)
O311 0.0225(13) 0.0452(16) 0.0362(14) -0.0115(14) 0.0131(12) 0.0016(13)
O312 0.0413(19) 0.0480(19) 0.0451(19) -0.0077(15) 0.0159(16) 0.0144(16)
C40 0.0240(18) 0.041(2) 0.0248(17) 0.0061(15) 0.0137(15) -0.0004(15)
C41 0.0189(17) 0.040(2) 0.0256(18) -0.0001(15) 0.0102(15) -0.0033(15)
O411 0.0215(13) 0.0351(14) 0.0267(13) 0.0000(11) 0.0116(11) -0.0034(11)
O412 0.0270(16) 0.114(3) 0.0254(15) 0.0193(18) 0.0113(14) -0.0067(19)
C50 0.0194(15) 0.0281(17) 0.0259(16) 0.0034(14) 0.0114(14) -0.0028(14)
C51 0.0221(17) 0.0324(19) 0.0295(18) 0.0019(15) 0.0142(16) -0.0018(15)
O511 0.0232(14) 0.0453(17) 0.0479(18) 0.0129(14) 0.0154(14) -0.0030(13)
O512 0.0294(14) 0.0244(13) 0.0477(17) 0.0018(12) 0.0194(14) -0.0028(11)

loop_
_atom_type_symbol
_atom_type_description
_atom_type_scat_dispersion_real
_atom_type_scat_dispersion_imag
_atom_type_scat_source
C C 0.0033 0.0016 'International Tables Vol C Tables 4.2.6.8 and 6.1.1.4'
H H 0.0000 0.0000 'International Tables Vol C Tables 4.2.6.8 and 6.1.1.4'
N N 0.0061 0.0033 'International Tables Vol C Tables 4.2.6.8 and 6.1.1.4'
O O 0.0106 0.0060 'International Tables Vol C Tables 4.2.6.8 and 6.1.1.4'
Na Na 0.0362 0.0249 'International Tables Vol C Tables 4.2.6.8 and 6.1.1.4'
Br Br -0.2901 2.4595 'International Tables Vol C Tables 4.2.6.8 and 6.1.1.4'

loop_
_geom_angle_atom_site_label_1
_geom_angle_atom_site_label_2
_geom_angle_atom_site_label_3
_geom_angle
_geom_angle_site_symmetry_1
_geom_angle_site_symmetry_3
_geom_angle_publ_flag
O311 Na1 O311 176.1(2) 2_655 . ?
O311 Na1 O411 100.23(13) 2_655 . ?
O311 Na1 O411 82.84(11) . . ?
O311 Na1 O411 82.84(11) 2_655 2_655 ?
O311 Na1 O411 100.23(13) . 2_655 ?
O411 Na1 O411 78.48(16) . 2_655 ?
O311 Na1 O1C 89.81(16) 2_655 2_655 ?
O311 Na1 O1C 87.47(15) . 2_655 ?
O411 Na1 O1C 167.48(17) . 2_655 ?
O411 Na1 O1C 95.5(2) 2_655 2_655 ?
O311 Na1 O1C 87.47(15) 2_655 . ?
O311 Na1 O1C 89.81(16) . . ?
O411 Na1 O1C 95.5(2) . . ?
O411 Na1 O1C 167.48(17) 2_655 . ?
O1C Na1 O1C 92.3(4) 2_655 . ?
O311 Na1 C41 104.26(12) 2_655 . ?
O311 Na1 C41 77.82(10) . . ?
O411 Na1 C41 19.69(11) . . ?
O411 Na1 C41 98.12(13) 2_655 . ?
O1C Na1 C41 161.5(2) 2_655 . ?
O1C Na1 C41 76.6(2) . . ?
O311 Na1 C41 77.82(10) 2_655 2_655 ?
O311 Na1 C41 104.26(12) . 2_655 ?
O411 Na1 C41 98.12(13) . 2_655 ?
O411 Na1 C41 19.69(11) 2_655 2_655 ?
O1C Na1 C41 76.6(2) 2_655 2_655 ?
O1C Na1 C41 161.5(2) . 2_655 ?
C41 Na1 C41 117.79(18) . 2_655 ?
Na1 O1C H11C 129.7 . . ?
Na1 O1C H12C 121.4 . . ?
H11C O1C H12C 88.5 . . ?
C2 N1 C20 111.3(3) . . ?
C2 N1 C12 111.9(3) . . ?
C20 N1 C12 109.2(3) . . ?
C2 N1 H11 108.1 . . ?
C20 N1 H11 108.1 . . ?
C12 N1 H11 108.1 . . ?
N1 C2 C3 111.0(3) . . ?
N1 C2 H21 109.4 . . ?
C3 C2 H21 109.4 . . ?
N1 C2 H22 109.4 . . ?
C3 C2 H22 109.4 . . ?
H21 C2 H22 108.0 . . ?
N4 C3 C2 111.5(3) . . ?
N4 C3 H31 109.3 . . ?
C2 C3 H31 109.3 . . ?
N4 C3 H32 109.3 . . ?
C2 C3 H32 109.3 . . ?
H31 C3 H32 108.0 . . ?
C30 N4 C3 111.9(3) . . ?
C30 N4 C5 111.8(3) . . ?
C3 N4 C5 111.2(3) . . ?
N4 C5 C6 111.9(3) . . ?
N4 C5 H51 109.2 . . ?
C6 C5 H51 109.2 . . ?
N4 C5 H52 109.2 . . ?
C6 C5 H52 109.2 . . ?
H51 C5 H52 107.9 . . ?
C5 C6 N7 112.1(3) . . ?
C5 C6 H61 109.2 . . ?
N7 C6 H61 109.2 . . ?
C5 C6 H62 109.2 . . ?
N7 C6 H62 109.2 . . ?
H61 C6 H62 107.9 . . ?
C8 N7 C40 109.3(3) . . ?
C8 N7 C6 112.0(3) . . ?
C40 N7 C6 109.7(3) . . ?
C8 N7 H71 108.6 . . ?
C40 N7 H71 108.6 . . ?
C6 N7 H71 108.6 . . ?
N7 C8 C9 115.2(3) . . ?
N7 C8 H81 108.5 . . ?
C9 C8 H81 108.5 . . ?
N7 C8 H82 108.5 . . ?
C9 C8 H82 108.5 . . ?
H81 C8 H82 107.5 . . ?
N10 C9 C8 113.7(3) . . ?
N10 C9 H91 108.8 . . ?
C8 C9 H91 108.8 . . ?
N10 C9 H92 108.8 . . ?
C8 C9 H92 108.8 . . ?
H91 C9 H92 107.7 . . ?
C9 N10 C50 114.0(3) . . ?
C9 N10 C11 110.6(3) . . ?
C50 N10 C11 111.9(3) . . ?
N10 C11 C12 111.3(3) . . ?
N10 C11 H111 109.4 . . ?
C12 C11 H111 109.4 . . ?
N10 C11 H112 109.4 . . ?
C12 C11 H112 109.4 . . ?
H111 C11 H112 108.0 . . ?
C11 C12 N1 111.3(3) . . ?
C11 C12 H121 109.4 . . ?
N1 C12 H121 109.4 . . ?
C11 C12 H122 109.4 . . ?
N1 C12 H122 109.4 . . ?
H121 C12 H122 108.0 . . ?
C21 C20 N1 114.6(3) . . ?
C21 C20 H201 108.6 . . ?
N1 C20 H201 108.6 . . ?
C21 C20 H202 108.6 . . ?
N1 C20 H202 108.6 . . ?
H201 C20 H202 107.6 . . ?
N22 C21 C26 118.9(4) . . ?
N22 C21 C20 118.7(3) . . ?
C26 C21 C20 122.3(4) . . ?
O22N N22 C23 121.1(3) . . ?
O22N N22 C21 118.0(3) . . ?
C23 N22 C21 120.9(3) . . ?
N22 C23 C24 120.6(4) . . ?
N22 C23 H231 119.7 . . ?
C24 C23 H231 119.7 . . ?
C25 C24 C23 120.8(4) . . ?
C25 C24 H241 119.6 . . ?
C23 C24 H241 119.6 . . ?
C24 C25 C26 118.4(4) . . ?
C24 C25 H251 120.8 . . ?
C26 C25 H251 120.8 . . ?
C21 C26 C25 120.2(4) . . ?
C21 C26 H261 119.9 . . ?
C25 C26 H261 119.9 . . ?
N4 C30 C31 111.4(3) . . ?
N4 C30 H301 109.4 . . ?
C31 C30 H301 109.4 . . ?
N4 C30 H302 109.4 . . ?
C31 C30 H302 109.4 . . ?
H301 C30 H302 108.0 . . ?
O311 C31 O312 123.6(4) . . ?
O311 C31 C30 122.6(4) . . ?
O312 C31 C30 113.8(4) . . ?
C31 O311 Na1 129.3(3) . . ?
C31 O312 H312 120.8 . . ?
N7 C40 C41 108.2(3) . . ?
N7 C40 H401 110.1 . . ?
C41 C40 H401 110.1 . . ?
N7 C40 H402 110.1 . . ?
C41 C40 H402 110.1 . . ?
H401 C40 H402 108.4 . . ?
O411 C41 O412 124.6(4) . . ?
O411 C41 C40 124.6(4) . . ?
O412 C41 C40 110.8(3) . . ?
N10 C50 C51 116.5(3) . . ?
N10 C50 H501 108.2 . . ?
C51 C50 H501 108.2 . . ?
N10 C50 H502 108.2 . . ?
C51 C50 H502 108.2 . . ?
H501 C50 H502 107.3 . . ?
O512 C51 O511 124.5(4) . . ?
O512 C51 C50 124.6(3) . . ?
O511 C51 C50 110.9(3) . . ?

loop_
_geom_bond_atom_site_label_1
_geom_bond_atom_site_label_2
_geom_bond_distance
_geom_bond_site_symmetry_2
_geom_bond_publ_flag
Na1 O311 2.274(3) 2_655 ?
Na1 O311 2.274(3) . ?
Na1 O411 2.305(4) . ?
Na1 O411 2.305(4) 2_655 ?
Na1 O1C 2.321(6) 2_655 ?
Na1 O1C 2.321(6) . ?
Na1 C41 3.059(4) . ?
Na1 C41 3.059(4) 2_655 ?
O1C H11C 0.9188 . ?
O1C H12C 0.9724 . ?
N1 C2 1.499(5) . ?
N1 C20 1.522(5) . ?
N1 C12 1.524(5) . ?
N1 H11 0.9100 . ?
C2 C3 1.517(6) . ?
C2 H21 0.9700 . ?
C2 H22 0.9700 . ?
C3 N4 1.473(5) . ?
C3 H31 0.9700 . ?
C3 H32 0.9700 . ?
N4 C30 1.458(5) . ?
N4 C5 1.473(5) . ?
C5 C6 1.515(5) . ?
C5 H51 0.9700 . ?
C5 H52 0.9700 . ?
C6 N7 1.531(5) . ?
C6 H61 0.9700 . ?
C6 H62 0.9700 . ?
N7 C8 1.500(5) . ?
N7 C40 1.510(5) . ?
N7 H71 0.9100 . ?
C8 C9 1.503(5) . ?
C8 H81 0.9700 . ?
C8 H82 0.9700 . ?
C9 N10 1.461(5) . ?
C9 H91 0.9700 . ?
C9 H92 0.9700 . ?
N10 C50 1.466(4) . ?
N10 C11 1.485(5) . ?
C11 C12 1.507(5) . ?
C11 H111 0.9700 . ?
C11 H112 0.9700 . ?
C12 H121 0.9700 . ?
C12 H122 0.9700 . ?
C20 C21 1.480(6) . ?
C20 H201 0.9700 . ?
C20 H202 0.9700 . ?
C21 N22 1.365(5) . ?
C21 C26 1.395(6) . ?
N22 O22N 1.332(5) . ?
N22 C23 1.353(5) . ?
C23 C24 1.368(6) . ?
C23 H231 0.9300 . ?
C24 C25 1.365(6) . ?
C24 H241 0.9300 . ?
C25 C26 1.401(6) . ?
C25 H251 0.9300 . ?
C26 H261 0.9300 . ?
C30 C31 1.519(6) . ?
C30 H301 0.9700 . ?
C30 H302 0.9700 . ?
C31 O311 1.217(5) . ?
C31 O312 1.300(5) . ?
O312 H312 0.8604 . ?
C40 C41 1.511(5) . ?
C40 H401 0.9700 . ?
C40 H402 0.9700 . ?
C41 O411 1.180(5) . ?
C41 O412 1.320(5) . ?
C50 C51 1.520(5) . ?
C50 H501 0.9700 . ?
C50 H502 0.9700 . ?
C51 O512 1.222(5) . ?
C51 O511 1.321(5) . ?
